data_2220589
loop_
_publ_author_name
'Yazdanbakhsh, Mohammad'
'Eshtiagh-Hosseini, Hossein'
'Sabbaghi, Fahimeh'

_publ_section_title
;Cyclohexylmethylammonium
 <i>N</i>,<i>N</i>'-dicyclohexyl-<i>N</i>,<i>N</i>'-dimethyl-<i>N</i>''-(2,2,2-trifluoroacetyl)phosphonic
 triamide)
;
_journal_coeditor_code NG2519
_journal_issue 1
_journal_name_full 'Acta Crystallographica Section E'
_journal_page_first o78
_journal_paper_doi 10.1107/S1600536808040737
_journal_volume 65
_journal_year 2009
_chemical_formula_iupac 'C7 H16 N +, C16 H28 F3 N3 O2 P -'
_chemical_formula_moiety 'C7 H16 N +, C16 H28 F3 N3 O2 P -'
_chemical_formula_sum 'C23 H44 F3 N4 O2 P'
_chemical_formula_weight 496.59
_chemical_name_systematic
;
Cyclohexylmethylammonium
<i>N</i>,<i>N</i>'-dicyclohexyl-<i>N</i>,<i>N</i>'-dimethyl-<i>N</i>''-
(2,2,2-trifluoroacetyl)phosphonic triamide)
;
_space_group_IT_number 14
_symmetry_cell_setting monoclinic
_symmetry_space_group_name_Hall '-P 2ybc'
_symmetry_space_group_name_H-M 'P 1 21/c 1'
_atom_sites_solution_hydrogens geom
_atom_sites_solution_primary direct
_atom_sites_solution_secondary difmap
_audit_creation_method SHELXL-97
_cell_angle_alpha 90.00
_cell_angle_beta 93.039(7)
_cell_angle_gamma 90.00
_cell_formula_units_Z 4
_cell_length_a 9.183(3)
_cell_length_b 30.893(7)
_cell_length_c 9.241(2)
_cell_measurement_reflns_used 365
_cell_measurement_temperature 120(2)
_cell_measurement_theta_max 25
_cell_measurement_theta_min 2
_cell_volume 2617.9(12)
_computing_cell_refinement 'SAINT-Plus (Bruker, 1998)'
_computing_data_collection 'SMART (Bruker, 1998)'
_computing_data_reduction 'SAINT-Plus (Bruker, 1998)'
_computing_molecular_graphics 'DIAMOND (Brandenburg, 2001)'
_computing_publication_material 'SHELXTL (Sheldrick, 2008)'
_computing_structure_refinement 'SHELXTL (Sheldrick, 2008)'
_computing_structure_solution 'SHELXTL (Sheldrick, 2008)'
_diffrn_ambient_temperature 120(2)
_diffrn_measured_fraction_theta_full 1.000
_diffrn_measured_fraction_theta_max 1.000
_diffrn_measurement_device_type 'Bruker SMART 1000 CCD area-detector'
_diffrn_measurement_method '\f and \w'
_diffrn_radiation_monochromator graphite
_diffrn_radiation_source 'fine-focus sealed tube'
_diffrn_radiation_type MoK\a
_diffrn_radiation_wavelength 0.71073
_diffrn_reflns_av_R_equivalents 0.0642
_diffrn_reflns_av_sigmaI/netI 0.0851
_diffrn_reflns_limit_h_max 11
_diffrn_reflns_limit_h_min -11
_diffrn_reflns_limit_k_max 37
_diffrn_reflns_limit_k_min -38
_diffrn_reflns_limit_l_max 11
_diffrn_reflns_limit_l_min -11
_diffrn_reflns_number 23153
_diffrn_reflns_theta_full 26.00
_diffrn_reflns_theta_max 26.00
_diffrn_reflns_theta_min 2.22
_exptl_absorpt_coefficient_mu 0.153
_exptl_absorpt_correction_T_max 0.969
_exptl_absorpt_correction_T_min 0.947
_exptl_absorpt_correction_type multi-scan
_exptl_absorpt_process_details '(SADABS; Sheldrick, 1996)'
_exptl_crystal_colour colorless
_exptl_crystal_density_diffrn 1.260
_exptl_crystal_density_method 'not measured'
_exptl_crystal_description prism
_exptl_crystal_F_000 1072
_exptl_crystal_size_max 0.40
_exptl_crystal_size_mid 0.30
_exptl_crystal_size_min 0.25
_refine_diff_density_max 0.334
_refine_diff_density_min -0.316
_refine_ls_extinction_method none
_refine_ls_goodness_of_fit_ref 1.080
_refine_ls_hydrogen_treatment constr
_refine_ls_matrix_type full
_refine_ls_number_parameters 304
_refine_ls_number_reflns 5148
_refine_ls_number_restraints 0
_refine_ls_restrained_S_all 1.080
_refine_ls_R_factor_all 0.1082
_refine_ls_R_factor_gt 0.0595
_refine_ls_shift/su_max 0.004
_refine_ls_shift/su_mean 0.000
_refine_ls_structure_factor_coef Fsqd
_refine_ls_weighting_details 'calc w=1/[\s^2^(Fo^2^)+(0.0126P)^2^+2.4P] where P=(Fo^2^+2Fc^2^)/3'
_refine_ls_weighting_scheme calc
_refine_ls_wR_factor_gt 0.1040
_refine_ls_wR_factor_ref 0.1129
_reflns_number_gt 2673
_reflns_number_total 5148
_reflns_threshold_expression I>2\s(I)
_cod_data_source_file ng2519.cif
_cod_data_source_block I
_cod_original_sg_symbol_H-M 'P 21/c'
_cod_database_code 2220589
_cod_database_fobs_code 2220589

loop_
_symmetry_equiv_pos_as_xyz
'x, y, z'
'-x, y+1/2, -z+1/2'
'-x, -y, -z'
'x, -y-1/2, z-1/2'

loop_
_atom_site_type_symbol
_atom_site_label
_atom_site_fract_x
_atom_site_fract_y
_atom_site_fract_z
_atom_site_U_iso_or_equiv
_atom_site_adp_type
_atom_site_calc_flag
_atom_site_refinement_flags
_atom_site_occupancy
_atom_site_disorder_assembly
_atom_site_disorder_group
P P1 0.59626(9) 0.11209(3) 0.00482(9) 0.0277(2) Uani d . 1 . .
F F1 0.8519(2) 0.13212(8) -0.3599(2) 0.0674(7) Uani d . 1 . .
F F2 1.0171(2) 0.15024(6) -0.2005(2) 0.0605(6) Uani d . 1 . .
F F3 1.0165(2) 0.08688(6) -0.2932(2) 0.0498(5) Uani d . 1 . .
O O1 0.5406(2) 0.06625(6) 0.0163(2) 0.0306(5) Uani d . 1 . .
O O2 0.9035(2) 0.07648(7) -0.0331(2) 0.0381(6) Uani d . 1 . .
N N1 0.7111(3) 0.12011(8) -0.1208(3) 0.0285(6) Uani d . 1 . .
N N2 0.4692(3) 0.14801(7) -0.0417(3) 0.0250(6) Uani d . 1 . .
N N3 0.6583(3) 0.12719(7) 0.1670(3) 0.0280(6) Uani d . 1 . .
N N4 0.3080(3) 0.01010(8) 0.0416(3) 0.0300(6) Uani d . 1 . .
H H4NA 0.3810 0.0319 0.0427 0.029(9) Uiso d R 1 . .
H H4NB 0.3547 -0.0172 0.0350 0.051(11) Uiso d R 1 . .
C C1 0.8390(3) 0.10240(10) -0.1197(3) 0.0302(8) Uani d . 1 . .
C C2 0.9298(3) 0.11769(11) -0.2449(4) 0.0330(8) Uani d . 1 . .
C C3 0.3392(3) 0.14748(10) 0.0448(3) 0.0348(8) Uani d . 1 . .
H H3A 0.2959 0.1765 0.0455 0.052 Uiso calc R 1 . .
H H3B 0.3672 0.1387 0.1444 0.052 Uiso calc R 1 . .
H H3C 0.2679 0.1269 0.0023 0.052 Uiso calc R 1 . .
C C4 0.4473(3) 0.16366(9) -0.1935(3) 0.0259(7) Uani d . 1 . .
H H4A 0.5466 0.1700 -0.2277 0.031 Uiso calc R 1 . .
C C5 0.3796(3) 0.13003(10) -0.2974(3) 0.0317(8) Uani d . 1 . .
H H5A 0.2808 0.1225 -0.2674 0.038 Uiso calc R 1 . .
H H5B 0.4395 0.1034 -0.2929 0.038 Uiso calc R 1 . .
C C6 0.3694(4) 0.14714(11) -0.4532(3) 0.0411(9) Uani d . 1 . .
H H6A 0.4689 0.1512 -0.4873 0.049 Uiso calc R 1 . .
H H6B 0.3186 0.1256 -0.5170 0.049 Uiso calc R 1 . .
C C7 0.2875(4) 0.18992(11) -0.4631(4) 0.0443(9) Uani d . 1 . .
H H7A 0.2889 0.2012 -0.5633 0.053 Uiso calc R 1 . .
H H7B 0.1845 0.1851 -0.4406 0.053 Uiso calc R 1 . .
C C8 0.3553(4) 0.22305(10) -0.3587(4) 0.0411(9) Uani d . 1 . .
H H8A 0.2965 0.2499 -0.3638 0.049 Uiso calc R 1 . .
H H8B 0.4547 0.2302 -0.3877 0.049 Uiso calc R 1 . .
C C9 0.3634(4) 0.20606(10) -0.2029(3) 0.0340(8) Uani d . 1 . .
H H9A 0.4125 0.2277 -0.1381 0.041 Uiso calc R 1 . .
H H9B 0.2636 0.2015 -0.1703 0.041 Uiso calc R 1 . .
C C10 0.6862(4) 0.09517(10) 0.2826(3) 0.0391(9) Uani d . 1 . .
H H10A 0.6866 0.1096 0.3770 0.059 Uiso calc R 1 . .
H H10B 0.7811 0.0815 0.2709 0.059 Uiso calc R 1 . .
H H10C 0.6095 0.0731 0.2769 0.059 Uiso calc R 1 . .
C C11 0.7380(3) 0.16853(9) 0.1839(3) 0.0292(8) Uani d . 1 . .
H H11A 0.7251 0.1840 0.0889 0.035 Uiso calc R 1 . .
C C12 0.9025(3) 0.16295(10) 0.2143(4) 0.0357(8) Uani d . 1 . .
H H12A 0.9204 0.1477 0.3079 0.043 Uiso calc R 1 . .
H H12B 0.9424 0.1449 0.1374 0.043 Uiso calc R 1 . .
C C13 0.9808(4) 0.20648(11) 0.2202(4) 0.0472(10) Uani d . 1 . .
H H13A 1.0859 0.2019 0.2448 0.057 Uiso calc R 1 . .
H H13B 0.9710 0.2205 0.1239 0.057 Uiso calc R 1 . .
C C14 0.9170(4) 0.23579(11) 0.3327(4) 0.0504(10) Uani d . 1 . .
H H14A 0.9658 0.2643 0.3314 0.060 Uiso calc R 1 . .
H H14B 0.9357 0.2230 0.4302 0.060 Uiso calc R 1 . .
C C15 0.7527(4) 0.24187(11) 0.3035(4) 0.0482(10) Uani d . 1 . .
H H15A 0.7342 0.2574 0.2106 0.058 Uiso calc R 1 . .
H H15B 0.7133 0.2597 0.3815 0.058 Uiso calc R 1 . .
C C16 0.6749(4) 0.19793(10) 0.2965(4) 0.0403(9) Uani d . 1 . .
H H16A 0.6849 0.1838 0.3927 0.048 Uiso calc R 1 . .
H H16B 0.5697 0.2024 0.2722 0.048 Uiso calc R 1 . .
C C17 0.2070(3) 0.01882(10) -0.0858(3) 0.0367(9) Uani d . 1 . .
H H17A 0.2635 0.0236 -0.1715 0.055 Uiso calc R 1 . .
H H17B 0.1490 0.0447 -0.0674 0.055 Uiso calc R 1 . .
H H17C 0.1420 -0.0060 -0.1026 0.055 Uiso calc R 1 . .
C C18 0.2394(3) 0.00821(10) 0.1845(3) 0.0299(8) Uani d . 1 . .
H H18A 0.1527 -0.0114 0.1745 0.036 Uiso calc R 1 . .
C C19 0.3478(4) -0.01118(10) 0.2964(3) 0.0364(9) Uani d . 1 . .
H H19A 0.4363 0.0071 0.3050 0.044 Uiso calc R 1 . .
H H19B 0.3770 -0.0404 0.2646 0.044 Uiso calc R 1 . .
C C20 0.2801(4) -0.01433(11) 0.4438(3) 0.0430(9) Uani d . 1 . .
H H20A 0.1985 -0.0353 0.4375 0.052 Uiso calc R 1 . .
H H20B 0.3541 -0.0252 0.5167 0.052 Uiso calc R 1 . .
C C21 0.2246(4) 0.02903(11) 0.4918(4) 0.0454(10) Uani d . 1 . .
H H21A 0.3080 0.0489 0.5107 0.054 Uiso calc R 1 . .
H H21B 0.1745 0.0254 0.5833 0.054 Uiso calc R 1 . .
C C22 0.1197(4) 0.04878(11) 0.3780(3) 0.0437(9) Uani d . 1 . .
H H22A 0.0902 0.0779 0.4102 0.052 Uiso calc R 1 . .
H H22B 0.0309 0.0306 0.3674 0.052 Uiso calc R 1 . .
C C23 0.1878(4) 0.05249(10) 0.2320(3) 0.0357(8) Uani d . 1 . .
H H23A 0.1151 0.0641 0.1590 0.043 Uiso calc R 1 . .
H H23B 0.2714 0.0728 0.2397 0.043 Uiso calc R 1 . .

loop_
_atom_site_aniso_label
_atom_site_aniso_U_11
_atom_site_aniso_U_22
_atom_site_aniso_U_33
_atom_site_aniso_U_12
_atom_site_aniso_U_13
_atom_site_aniso_U_23
P1 0.0272(5) 0.0257(5) 0.0301(5) -0.0010(4) 0.0017(4) 0.0008(4)
F1 0.0449(13) 0.112(2) 0.0460(13) 0.0198(13) 0.0116(11) 0.0314(13)
F2 0.0560(14) 0.0487(13) 0.0793(16) -0.0186(11) 0.0286(12) -0.0111(12)
F3 0.0466(13) 0.0509(13) 0.0535(13) 0.0069(10) 0.0170(10) -0.0057(11)
O1 0.0307(12) 0.0241(12) 0.0372(13) -0.0017(10) 0.0042(10) 0.0018(10)
O2 0.0367(14) 0.0360(14) 0.0416(14) 0.0078(11) 0.0014(11) 0.0029(11)
N1 0.0212(14) 0.0337(16) 0.0304(15) 0.0044(12) 0.0008(12) 0.0002(12)
N2 0.0265(15) 0.0242(14) 0.0249(14) -0.0005(11) 0.0056(12) 0.0033(11)
N3 0.0345(16) 0.0223(14) 0.0268(15) -0.0040(12) -0.0019(12) 0.0018(12)
N4 0.0331(16) 0.0260(16) 0.0308(16) 0.0019(13) 0.0009(13) 0.0012(12)
C1 0.031(2) 0.0290(19) 0.0299(19) -0.0028(16) -0.0004(16) -0.0024(15)
C2 0.0264(19) 0.032(2) 0.040(2) 0.0042(16) -0.0021(16) -0.0007(16)
C3 0.036(2) 0.0320(19) 0.037(2) 0.0024(16) 0.0092(17) 0.0039(16)
C4 0.0234(17) 0.0253(17) 0.0294(18) 0.0005(14) 0.0044(14) 0.0060(14)
C5 0.0325(19) 0.0283(18) 0.0338(19) 0.0005(15) -0.0027(15) 0.0034(15)
C6 0.050(2) 0.039(2) 0.034(2) -0.0105(18) -0.0064(17) -0.0030(17)
C7 0.040(2) 0.048(2) 0.044(2) -0.0035(18) -0.0075(18) 0.0165(19)
C8 0.044(2) 0.032(2) 0.047(2) 0.0049(17) -0.0007(18) 0.0093(17)
C9 0.037(2) 0.0297(19) 0.036(2) -0.0004(15) 0.0036(16) 0.0043(16)
C10 0.054(2) 0.0310(19) 0.031(2) -0.0043(17) -0.0053(17) 0.0073(16)
C11 0.035(2) 0.0261(18) 0.0258(18) -0.0052(15) -0.0029(15) 0.0027(14)
C12 0.036(2) 0.038(2) 0.033(2) -0.0044(16) 0.0010(16) -0.0048(16)
C13 0.043(2) 0.053(2) 0.045(2) -0.0163(19) -0.0068(19) 0.0032(19)
C14 0.060(3) 0.035(2) 0.054(3) -0.0102(19) -0.015(2) -0.0093(19)
C15 0.053(3) 0.036(2) 0.055(3) 0.0040(18) -0.005(2) -0.0125(19)
C16 0.040(2) 0.033(2) 0.047(2) 0.0020(17) -0.0012(18) -0.0059(17)
C17 0.041(2) 0.041(2) 0.0278(19) 0.0017(17) -0.0061(16) 0.0043(16)
C18 0.032(2) 0.0329(19) 0.0247(18) -0.0010(15) 0.0033(15) 0.0027(15)
C19 0.041(2) 0.031(2) 0.036(2) 0.0006(16) -0.0051(17) 0.0008(16)
C20 0.058(3) 0.038(2) 0.032(2) -0.0026(18) -0.0092(18) 0.0079(17)
C21 0.062(3) 0.047(2) 0.027(2) -0.001(2) 0.0042(18) -0.0015(17)
C22 0.051(2) 0.045(2) 0.036(2) 0.0031(18) 0.0105(18) -0.0010(18)
C23 0.042(2) 0.034(2) 0.031(2) 0.0049(16) -0.0007(16) 0.0026(15)

loop_
_atom_type_symbol
_atom_type_description
_atom_type_scat_dispersion_real
_atom_type_scat_dispersion_imag
_atom_type_scat_source
C C 0.0033 0.0016 'International Tables Vol C Tables 4.2.6.8 and 6.1.1.4'
H H 0.0000 0.0000 'International Tables Vol C Tables 4.2.6.8 and 6.1.1.4'
Li Li -0.0003 0.0001 'International Tables Vol C Tables 4.2.6.8 and 6.1.1.4'
N N 0.0061 0.0033 'International Tables Vol C Tables 4.2.6.8 and 6.1.1.4'
O O 0.0106 0.0060 'International Tables Vol C Tables 4.2.6.8 and 6.1.1.4'
F F 0.0171 0.0103 'International Tables Vol C Tables 4.2.6.8 and 6.1.1.4'
P P 0.1023 0.0942 'International Tables Vol C Tables 4.2.6.8 and 6.1.1.4'

loop_
_geom_angle_atom_site_label_1
_geom_angle_atom_site_label_2
_geom_angle_atom_site_label_3
_geom_angle_site_symmetry_1
_geom_angle_site_symmetry_3
_geom_angle
_geom_angle_publ_flag
O1 P1 N1 . . 115.26(13) ?
O1 P1 N3 . . 107.72(12) ?
N1 P1 N3 . . 113.65(13) ?
O1 P1 N2 . . 114.29(12) ?
N1 P1 N2 . . 100.79(12) ?
N3 P1 N2 . . 104.66(12) ?
C1 N1 P1 . . 123.4(2) ?
C3 N2 C4 . . 116.3(2) ?
C3 N2 P1 . . 115.67(19) ?
C4 N2 P1 . . 121.53(19) ?
C10 N3 C11 . . 116.1(2) ?
C10 N3 P1 . . 120.7(2) ?
C11 N3 P1 . . 119.19(19) ?
C17 N4 C18 . . 115.7(2) ?
C17 N4 H4NA . . 106.9 ?
C18 N4 H4NA . . 110.4 ?
C17 N4 H4NB . . 112.1 ?
C18 N4 H4NB . . 103.6 ?
H4NA N4 H4NB . . 108.1 ?
O2 C1 N1 . . 132.1(3) ?
O2 C1 C2 . . 114.8(3) ?
N1 C1 C2 . . 113.1(3) ?
F1 C2 F3 . . 106.1(3) ?
F1 C2 F2 . . 106.4(3) ?
F3 C2 F2 . . 106.3(3) ?
F1 C2 C1 . . 114.6(3) ?
F3 C2 C1 . . 113.0(3) ?
F2 C2 C1 . . 109.9(3) ?
N2 C3 H3A . . 109.5 ?
N2 C3 H3B . . 109.5 ?
H3A C3 H3B . . 109.5 ?
N2 C3 H3C . . 109.5 ?
H3A C3 H3C . . 109.5 ?
H3B C3 H3C . . 109.5 ?
N2 C4 C9 . . 112.1(2) ?
N2 C4 C5 . . 113.8(2) ?
C9 C4 C5 . . 111.3(2) ?
N2 C4 H4A . . 106.4 ?
C9 C4 H4A . . 106.4 ?
C5 C4 H4A . . 106.4 ?
C4 C5 C6 . . 111.1(2) ?
C4 C5 H5A . . 109.4 ?
C6 C5 H5A . . 109.4 ?
C4 C5 H5B . . 109.4 ?
C6 C5 H5B . . 109.4 ?
H5A C5 H5B . . 108.0 ?
C7 C6 C5 . . 111.2(3) ?
C7 C6 H6A . . 109.4 ?
C5 C6 H6A . . 109.4 ?
C7 C6 H6B . . 109.4 ?
C5 C6 H6B . . 109.4 ?
H6A C6 H6B . . 108.0 ?
C8 C7 C6 . . 111.3(3) ?
C8 C7 H7A . . 109.4 ?
C6 C7 H7A . . 109.4 ?
C8 C7 H7B . . 109.4 ?
C6 C7 H7B . . 109.4 ?
H7A C7 H7B . . 108.0 ?
C7 C8 C9 . . 111.4(3) ?
C7 C8 H8A . . 109.3 ?
C9 C8 H8A . . 109.3 ?
C7 C8 H8B . . 109.3 ?
C9 C8 H8B . . 109.3 ?
H8A C8 H8B . . 108.0 ?
C4 C9 C8 . . 110.4(3) ?
C4 C9 H9A . . 109.6 ?
C8 C9 H9A . . 109.6 ?
C4 C9 H9B . . 109.6 ?
C8 C9 H9B . . 109.6 ?
H9A C9 H9B . . 108.1 ?
N3 C10 H10A . . 109.5 ?
N3 C10 H10B . . 109.5 ?
H10A C10 H10B . . 109.5 ?
N3 C10 H10C . . 109.5 ?
H10A C10 H10C . . 109.5 ?
H10B C10 H10C . . 109.5 ?
N3 C11 C16 . . 112.6(3) ?
N3 C11 C12 . . 113.6(2) ?
C16 C11 C12 . . 110.5(3) ?
N3 C11 H11A . . 106.5 ?
C16 C11 H11A . . 106.5 ?
C12 C11 H11A . . 106.5 ?
C13 C12 C11 . . 111.5(3) ?
C13 C12 H12A . . 109.3 ?
C11 C12 H12A . . 109.3 ?
C13 C12 H12B . . 109.3 ?
C11 C12 H12B . . 109.3 ?
H12A C12 H12B . . 108.0 ?
C14 C13 C12 . . 110.6(3) ?
C14 C13 H13A . . 109.5 ?
C12 C13 H13A . . 109.5 ?
C14 C13 H13B . . 109.5 ?
C12 C13 H13B . . 109.5 ?
H13A C13 H13B . . 108.1 ?
C13 C14 C15 . . 111.4(3) ?
C13 C14 H14A . . 109.3 ?
C15 C14 H14A . . 109.3 ?
C13 C14 H14B . . 109.3 ?
C15 C14 H14B . . 109.3 ?
H14A C14 H14B . . 108.0 ?
C14 C15 C16 . . 110.6(3) ?
C14 C15 H15A . . 109.5 ?
C16 C15 H15A . . 109.5 ?
C14 C15 H15B . . 109.5 ?
C16 C15 H15B . . 109.5 ?
H15A C15 H15B . . 108.1 ?
C11 C16 C15 . . 111.4(3) ?
C11 C16 H16A . . 109.4 ?
C15 C16 H16A . . 109.4 ?
C11 C16 H16B . . 109.4 ?
C15 C16 H16B . . 109.4 ?
H16A C16 H16B . . 108.0 ?
N4 C17 H17A . . 109.5 ?
N4 C17 H17B . . 109.5 ?
H17A C17 H17B . . 109.5 ?
N4 C17 H17C . . 109.5 ?
H17A C17 H17C . . 109.5 ?
H17B C17 H17C . . 109.5 ?
N4 C18 C23 . . 111.9(2) ?
N4 C18 C19 . . 108.9(2) ?
C23 C18 C19 . . 111.2(3) ?
N4 C18 H18A . . 108.2 ?
C23 C18 H18A . . 108.2 ?
C19 C18 H18A . . 108.2 ?
C18 C19 C20 . . 110.4(3) ?
C18 C19 H19A . . 109.6 ?
C20 C19 H19A . . 109.6 ?
C18 C19 H19B . . 109.6 ?
C20 C19 H19B . . 109.6 ?
H19A C19 H19B . . 108.1 ?
C21 C20 C19 . . 111.4(3) ?
C21 C20 H20A . . 109.3 ?
C19 C20 H20A . . 109.3 ?
C21 C20 H20B . . 109.3 ?
C19 C20 H20B . . 109.3 ?
H20A C20 H20B . . 108.0 ?
C20 C21 C22 . . 111.5(3) ?
C20 C21 H21A . . 109.3 ?
C22 C21 H21A . . 109.3 ?
C20 C21 H21B . . 109.3 ?
C22 C21 H21B . . 109.3 ?
H21A C21 H21B . . 108.0 ?
C21 C22 C23 . . 111.7(3) ?
C21 C22 H22A . . 109.3 ?
C23 C22 H22A . . 109.3 ?
C21 C22 H22B . . 109.3 ?
C23 C22 H22B . . 109.3 ?
H22A C22 H22B . . 107.9 ?
C18 C23 C22 . . 109.7(3) ?
C18 C23 H23A . . 109.7 ?
C22 C23 H23A . . 109.7 ?
C18 C23 H23B . . 109.7 ?
C22 C23 H23B . . 109.7 ?
H23A C23 H23B . . 108.2 ?

loop_
_geom_bond_atom_site_label_1
_geom_bond_atom_site_label_2
_geom_bond_site_symmetry_2
_geom_bond_distance
_geom_bond_publ_flag
P1 O1 . 1.511(2) ?
P1 N1 . 1.629(3) ?
P1 N3 . 1.643(2) ?
P1 N2 . 1.651(2) ?
F1 C2 . 1.326(3) ?
F2 C2 . 1.337(3) ?
F3 C2 . 1.333(3) ?
O2 C1 . 1.258(3) ?
N1 C1 . 1.295(4) ?
N2 C3 . 1.472(3) ?
N2 C4 . 1.487(3) ?
N3 C10 . 1.468(4) ?
N3 C11 . 1.476(3) ?
N4 C17 . 1.484(4) ?
N4 C18 . 1.494(4) ?
N4 H4NA . 0.9502 ?
N4 H4NB . 0.9499 ?
C1 C2 . 1.536(4) ?
C3 H3A . 0.9800 ?
C3 H3B . 0.9800 ?
C3 H3C . 0.9800 ?
C4 C9 . 1.520(4) ?
C4 C5 . 1.525(4) ?
C4 H4A . 1.0000 ?
C5 C6 . 1.531(4) ?
C5 H5A . 0.9900 ?
C5 H5B . 0.9900 ?
C6 C7 . 1.521(4) ?
C6 H6A . 0.9900 ?
C6 H6B . 0.9900 ?
C7 C8 . 1.517(4) ?
C7 H7A . 0.9900 ?
C7 H7B . 0.9900 ?
C8 C9 . 1.531(4) ?
C8 H8A . 0.9900 ?
C8 H8B . 0.9900 ?
C9 H9A . 0.9900 ?
C9 H9B . 0.9900 ?
C10 H10A . 0.9800 ?
C10 H10B . 0.9800 ?
C10 H10C . 0.9800 ?
C11 C16 . 1.519(4) ?
C11 C12 . 1.531(4) ?
C11 H11A . 1.0000 ?
C12 C13 . 1.525(4) ?
C12 H12A . 0.9900 ?
C12 H12B . 0.9900 ?
C13 C14 . 1.520(5) ?
C13 H13A . 0.9900 ?
C13 H13B . 0.9900 ?
C14 C15 . 1.530(5) ?
C14 H14A . 0.9900 ?
C14 H14B . 0.9900 ?
C15 C16 . 1.534(4) ?
C15 H15A . 0.9900 ?
C15 H15B . 0.9900 ?
C16 H16A . 0.9900 ?
C16 H16B . 0.9900 ?
C17 H17A . 0.9800 ?
C17 H17B . 0.9800 ?
C17 H17C . 0.9800 ?
C18 C23 . 1.520(4) ?
C18 C19 . 1.520(4) ?
C18 H18A . 1.0000 ?
C19 C20 . 1.530(4) ?
C19 H19A . 0.9900 ?
C19 H19B . 0.9900 ?
C20 C21 . 1.509(4) ?
C20 H20A . 0.9900 ?
C20 H20B . 0.9900 ?
C21 C22 . 1.516(4) ?
C21 H21A . 0.9900 ?
C21 H21B . 0.9900 ?
C22 C23 . 1.521(4) ?
C22 H22A . 0.9900 ?
C22 H22B . 0.9900 ?
C23 H23A . 0.9900 ?
C23 H23B . 0.9900 ?

loop_
_geom_hbond_atom_site_label_D
_geom_hbond_atom_site_label_H
_geom_hbond_atom_site_label_A
_geom_hbond_site_symmetry_A
_geom_hbond_distance_DH
_geom_hbond_distance_HA
_geom_hbond_distance_DA
_geom_hbond_angle_DHA
_geom_hbond_publ_flag
N4 H4NA O1 1_555 0.95 1.84 2.771(3) 167 yes
N4 H4NB O1 3_655 0.95 1.87 2.804(3) 168 yes

loop_
_geom_torsion_atom_site_label_1
_geom_torsion_atom_site_label_2
_geom_torsion_atom_site_label_3
_geom_torsion_atom_site_label_4
_geom_torsion_site_symmetry_1
_geom_torsion_site_symmetry_2
_geom_torsion_site_symmetry_3
_geom_torsion_site_symmetry_4
_geom_torsion
_geom_torsion_publ_flag
O1 P1 N1 C1 . . . . -64.8(3) ?
N3 P1 N1 C1 . . . . 60.3(3) ?
N2 P1 N1 C1 . . . . 171.7(2) ?
O1 P1 N2 C3 . . . . 51.3(2) ?
N1 P1 N2 C3 . . . . 175.5(2) ?
N3 P1 N2 C3 . . . . -66.3(2) ?
O1 P1 N2 C4 . . . . -99.4(2) ?
N1 P1 N2 C4 . . . . 24.9(2) ?
N3 P1 N2 C4 . . . . 143.0(2) ?
O1 P1 N3 C10 . . . . 14.9(3) ?
N1 P1 N3 C10 . . . . -114.1(2) ?
N2 P1 N3 C10 . . . . 136.9(2) ?
O1 P1 N3 C11 . . . . 171.6(2) ?
N1 P1 N3 C11 . . . . 42.6(3) ?
N2 P1 N3 C11 . . . . -66.4(2) ?
P1 N1 C1 O2 . . . . 1.1(5) ?
P1 N1 C1 C2 . . . . -176.0(2) ?
O2 C1 C2 F1 . . . . 157.9(3) ?
N1 C1 C2 F1 . . . . -24.4(4) ?
O2 C1 C2 F3 . . . . 36.2(4) ?
N1 C1 C2 F3 . . . . -146.1(3) ?
O2 C1 C2 F2 . . . . -82.3(3) ?
N1 C1 C2 F2 . . . . 95.3(3) ?
C3 N2 C4 C9 . . . . 48.6(3) ?
P1 N2 C4 C9 . . . . -161.0(2) ?
C3 N2 C4 C5 . . . . -78.8(3) ?
P1 N2 C4 C5 . . . . 71.7(3) ?
N2 C4 C5 C6 . . . . -176.2(2) ?
C9 C4 C5 C6 . . . . 56.0(3) ?
C4 C5 C6 C7 . . . . -54.9(4) ?
C5 C6 C7 C8 . . . . 55.0(4) ?
C6 C7 C8 C9 . . . . -55.9(4) ?
N2 C4 C9 C8 . . . . 174.9(2) ?
C5 C4 C9 C8 . . . . -56.4(3) ?
C7 C8 C9 C4 . . . . 56.4(4) ?
C10 N3 C11 C16 . . . . -75.6(3) ?
P1 N3 C11 C16 . . . . 126.7(2) ?
C10 N3 C11 C12 . . . . 51.0(4) ?
P1 N3 C11 C12 . . . . -106.8(3) ?
N3 C11 C12 C13 . . . . 176.0(3) ?
C16 C11 C12 C13 . . . . -56.3(4) ?
C11 C12 C13 C14 . . . . 56.4(4) ?
C12 C13 C14 C15 . . . . -56.2(4) ?
C13 C14 C15 C16 . . . . 55.9(4) ?
N3 C11 C16 C15 . . . . -175.8(3) ?
C12 C11 C16 C15 . . . . 56.0(4) ?
C14 C15 C16 C11 . . . . -55.9(4) ?
C17 N4 C18 C23 . . . . -69.9(3) ?
C17 N4 C18 C19 . . . . 166.7(3) ?
N4 C18 C19 C20 . . . . -179.0(3) ?
C23 C18 C19 C20 . . . . 57.2(3) ?
C18 C19 C20 C21 . . . . -55.3(4) ?
C19 C20 C21 C22 . . . . 54.5(4) ?
C20 C21 C22 C23 . . . . -55.5(4) ?
N4 C18 C23 C22 . . . . -179.7(3) ?
C19 C18 C23 C22 . . . . -57.7(4) ?
C21 C22 C23 C18 . . . . 56.5(4) ?

loop_
_cod_related_entry_id
_cod_related_entry_database
_cod_related_entry_code
1 ChemSpider 30655694
